data_1554449
loop_
_publ_author_name
'Wu, Xuan-Jun'
'Wang, Hua-Jing'
'Yang, Zhao-Qi'
'Tang, Xiao-Sheng'
'Yuan, Ye'
'Su, Wei'
'Chen, Cheng'
'Verpoort, Francis'

_publ_section_title
;
 Efficient and phosphine-free bidentate N-heterocyclic carbene/ruthenium
 catalytic systems for the dehydrogenative amidation of alcohols and
 amines
;
_journal_issue 5
_journal_name_full 'Organic Chemistry Frontiers'
_journal_page_first 563
_journal_paper_doi 10.1039/C8QO00902C
_journal_volume 6
_journal_year 2019
_chemical_formula_moiety 'C30 H37 I N2 Ru'
_chemical_formula_sum 'C30 H37 I N2 Ru'
_chemical_formula_weight 653.58
_chemical_properties_physical Air-sensitive,Moisture-sensitive
_space_group_crystal_system triclinic
_space_group_IT_number 2
_space_group_name_Hall '-P 1'
_space_group_name_H-M_alt 'P -1'
_atom_sites_solution_hydrogens geom
_audit_creation_date 2018-06-13
_audit_creation_method
;
Olex2 1.2
(compiled 2018.04.26 svn.r3504 for OlexSys, GUI svn.r5492)
;
_audit_update_record
;
2018-06-13 deposited with the CCDC.
2018-11-16 downloaded from the CCDC.
;
_cell_angle_alpha 89.442(3)
_cell_angle_beta 89.312(2)
_cell_angle_gamma 88.419(3)
_cell_formula_units_Z 4
_cell_length_a 12.2395(19)
_cell_length_b 14.363(2)
_cell_length_c 18.399(3)
_cell_measurement_reflns_used 5089
_cell_measurement_temperature 296(2)
_cell_measurement_theta_max 24.87
_cell_measurement_theta_min 2.22
_cell_volume 3232.9(9)
_computing_molecular_graphics 'Olex2 (Dolomanov et al., 2009)'
_computing_publication_material 'Olex2 (Dolomanov et al., 2009)'
_computing_structure_refinement 'XL (Sheldrick, 2008)'
_diffrn_ambient_temperature 296.15
_diffrn_measured_fraction_theta_full 0.988
_diffrn_measured_fraction_theta_max 0.988
_diffrn_measurement_device_type 'CCD area detector'
_diffrn_measurement_method 'phi and omega scans'
_diffrn_radiation_monochromator graphite
_diffrn_radiation_type MoK\a
_diffrn_radiation_wavelength 0.71073
_diffrn_reflns_av_R_equivalents 0.0455
_diffrn_reflns_av_unetI/netI 0.0726
_diffrn_reflns_Laue_measured_fraction_full 0.988
_diffrn_reflns_Laue_measured_fraction_max 0.988
_diffrn_reflns_limit_h_max 14
_diffrn_reflns_limit_h_min -14
_diffrn_reflns_limit_k_max 16
_diffrn_reflns_limit_k_min -17
_diffrn_reflns_limit_l_max 21
_diffrn_reflns_limit_l_min -21
_diffrn_reflns_number 22547
_diffrn_reflns_point_group_measured_fraction_full 0.988
_diffrn_reflns_point_group_measured_fraction_max 0.988
_diffrn_reflns_theta_full 25.000
_diffrn_reflns_theta_max 25.000
_diffrn_reflns_theta_min 1.107
_exptl_absorpt_coefficient_mu 1.457
_exptl_absorpt_correction_type none
_exptl_crystal_colour red
_exptl_crystal_colour_primary red
_exptl_crystal_density_diffrn 1.343
_exptl_crystal_description plate
_exptl_crystal_F_000 1312
_exptl_crystal_recrystallization_method 'Re-crystallisation from solvent: chloroform/Pentane'
_refine_diff_density_max 1.175
_refine_diff_density_min -0.940
_refine_diff_density_rms 0.194
_refine_ls_extinction_method none
_refine_ls_goodness_of_fit_ref 1.002
_refine_ls_hydrogen_treatment constr
_refine_ls_matrix_type full
_refine_ls_number_parameters 629
_refine_ls_number_reflns 11250
_refine_ls_number_restraints 364
_refine_ls_restrained_S_all 1.019
_refine_ls_R_factor_all 0.0941
_refine_ls_R_factor_gt 0.0641
_refine_ls_shift/su_max 0.001
_refine_ls_shift/su_mean 0.000
_refine_ls_structure_factor_coef Fsqd
_refine_ls_weighting_details 'w=1/[\s^2^(Fo^2^)+(0.1428P)^2^] where P=(Fo^2^+2Fc^2^)/3'
_refine_ls_weighting_scheme calc
_refine_ls_wR_factor_gt 0.1851
_refine_ls_wR_factor_ref 0.2175
_reflns_Friedel_coverage 0.000
_reflns_number_gt 7635
_reflns_number_total 11250
_reflns_threshold_expression 'I > 2\s(I)'
_cod_data_source_file c8qo00902c2.cif
_cod_data_source_block 2
_cod_database_code 1554449
_shelx_shelxl_version_number 2014/7
_shelx_space_group_comment
;
The symmetry employed for this shelxl refinement is uniquely defined
by the following loop, which should always be used as a source of
symmetry information in preference to the above space-group names.
They are only intended as comments.
;
_olex2_refinement_description
;
1. Fixed Uiso
 At 1.2 times of:
  All C(H) groups, All C(H,H) groups
 At 1.5 times of:
  All C(H,H,H) groups
2. Rigid bond restraints
 C4BA, C8FA
 with sigma for 1-2 distances of 0.02 and sigma for 1-3 distances of 0.01
3. Uiso/Uaniso restraints and constraints
Uanis(C12) \\sim Ueq, Uanis(C10) \\sim Ueq, Uanis(C29) \\sim Ueq, Uanis(C20)
\\sim Ueq, Uanis(C1) \\sim Ueq, Uanis(C4) \\sim Ueq, Uanis(C11) \\sim Ueq,
Uanis(C5) \\sim Ueq, Uanis(C16) \\sim Ueq, Uanis(C19) \\sim Ueq, Uanis(C28)
\\sim Ueq, Uanis(C31) \\sim Ueq, Uanis(C2BA) \\sim Ueq, Uanis(C7DA) \\sim Ueq,
Uanis(C6) \\sim Ueq, Uanis(C13) \\sim Ueq, Uanis(C15) \\sim Ueq, Uanis(C9)
\\sim Ueq, Uanis(C18) \\sim Ueq, Uanis(C27) \\sim Ueq, Uanis(C5CA) \\sim Ueq,
Uanis(C14) \\sim Ueq, Uanis(C7CA) \\sim Ueq, Uanis(C8CA) \\sim Ueq, Uanis(C9CA)
\\sim Ueq, Uanis(C26) \\sim Ueq, Uanis(C2DA) \\sim Ueq, Uanis(C4DA) \\sim Ueq,
Uanis(C9EA) \\sim Ueq, Uanis(C1FA) \\sim Ueq, Uanis(C2FA) \\sim Ueq,
Uanis(C3FA) \\sim Ueq, Uanis(C4FA) \\sim Ueq, Uanis(C5FA) \\sim Ueq,
Uanis(C6FA) \\sim Ueq, Uanis(C7FA) \\sim Ueq, Uanis(C17) \\sim Ueq, Uanis(C22)
\\sim Ueq, Uanis(C1EA) \\sim Ueq, Uanis(C21) \\sim Ueq, Uanis(C30) \\sim Ueq,
Uanis(C4EA) \\sim Ueq, Uanis(C5EA) \\sim Ueq, Uanis(C6EA) \\sim Ueq,
Uanis(C7EA) \\sim Ueq, Uanis(C8EA) \\sim Ueq, Uanis(C0FA) \\sim Ueq, Uanis(C7)
\\sim Ueq, Uanis(C3AA) \\sim Ueq, Uanis(C4AA) \\sim Ueq, Uanis(C24) \\sim Ueq,
Uanis(C1BA) \\sim Ueq, Uanis(C4BA) \\sim Ueq, Uanis(C23) \\sim Ueq, Uanis(C8)
\\sim Ueq, Uanis(C25) \\sim Ueq, Uanis(C6BA) \\sim Ueq, Uanis(C3BA) \\sim Ueq,
Uanis(C1DA) \\sim Ueq, Uanis(C8FA) \\sim Ueq: with sigma of 0.005 and sigma for
terminal atoms of 0.01
4.a Ternary CH refined with riding coordinates:
 C20(H20), C7CA(H7CA), C9CA(H9CA), C24(H24), C6BA(H6BA)
4.b Secondary CH2 refined with riding coordinates:
 C7(H7A,H7B), C4BA(H4BA,H4BB)
4.c Aromatic/amide H refined with riding coordinates:
 C10(H10), C5(H5), C28(H28), C31(H31), C13(H13), C9(H9), C18(H18), C27(H27),
 C2DA(H2DA), C4DA(H4DA), C1FA(H1FA), C2FA(H2FA), C3FA(H3FA), C1EA(H1EA),
 C6EA(H6EA), C7EA(H7EA), C0FA(H0FA)
4.d Idealised Me refined as rotating group:
 C14(H14A,H14B,H14C), C6FA(H6FA,H6FB,H6FC), C17(H17A,H17B,H17C), C22(H22A,H22B,
 H22C), C21(H21A,H21B,H21C), C30(H30A,H30B,H30C), C4EA(H4EA,H4EB,H4EC),
 C5EA(H5EA,H5EB,H5EC), C4AA(H4AA,H4AB,H4AC), C1BA(H1BA,H1BB,H1BC), C23(H23A,
 H23B,H23C), C8(H8A,H8B,H8C), C25(H25A,H25B,H25C), C3BA(H3BA,H3BB,H3BC),
 C1DA(H1DA,H1DB,H1DC), C8FA(H8FA,H8FB,H8FC)
;
_olex2_submission_special_instructions 'No special instructions were received'

loop_
_space_group_symop_operation_xyz
'x, y, z'
'-x, -y, -z'

loop_
_atom_site_label
_atom_site_type_symbol
_atom_site_fract_x
_atom_site_fract_y
_atom_site_fract_z
_atom_site_U_iso_or_equiv
_atom_site_adp_type
_atom_site_occupancy
_atom_site_site_symmetry_order
_atom_site_calc_flag
_atom_site_refinement_flags_posn
_atom_site_refinement_flags_adp
Ru0A Ru 0.54245(5) 0.66884(5) 0.20050(4) 0.0458(2) Uani 1 1 d . .
I2 I 0.42589(5) 0.51307(4) 0.21360(3) 0.0611(2) Uani 1 1 d . .
Ru1 Ru 0.84238(5) 0.67357(4) 0.55480(3) 0.03879(19) Uani 1 1 d . .
I4 I 0.75443(4) 0.54359(4) 0.47008(3) 0.0527(2) Uani 1 1 d . .
C12 C 0.5978(6) 0.8465(5) 0.4674(4) 0.0401(17) Uani 1 1 d . U
N2 N 0.5989(4) 0.7466(4) 0.5620(3) 0.0372(14) Uani 1 1 d . .
N1 N 0.7003(5) 0.8058(4) 0.4777(3) 0.0382(14) Uani 1 1 d . .
N7BA N 0.7414(5) 0.5320(5) 0.1684(4) 0.0492(17) Uani 1 1 d . .
N8BA N 0.6424(5) 0.5774(5) 0.0743(4) 0.0498(17) Uani 1 1 d . .
C10 C 0.8174(6) 0.8674(6) 0.3783(5) 0.0475(19) Uani 1 1 d . U
H10 H 0.7614 0.9075 0.3624 0.057 Uiso 1 1 calc R .
C29 C 0.8820(7) 0.5622(6) 0.6435(5) 0.052(2) Uani 1 1 d . U
C20 C 0.5635(6) 0.6836(6) 0.6199(4) 0.0463(19) Uani 1 1 d . U
H20 H 0.6273 0.6450 0.6337 0.056 Uiso 1 1 calc R .
C1 C 0.7046(6) 0.7457(5) 0.5342(4) 0.0417(18) Uani 1 1 d . U
C4 C 0.8813(6) 0.7496(6) 0.4615(5) 0.0478(19) Uani 1 1 d . U
C11 C 0.8013(6) 0.8122(5) 0.4371(4) 0.0394(17) Uani 1 1 d . U
C5 C 0.9787(6) 0.7449(6) 0.4221(4) 0.0456(19) Uani 1 1 d . U
H5 H 1.0326 0.7015 0.4356 0.055 Uiso 1 1 calc R .
C16 C 0.3783(7) 0.8976(6) 0.4798(5) 0.053(2) Uani 1 1 d . U
C19 C 0.5326(6) 0.8069(5) 0.5226(4) 0.0434(18) Uani 1 1 d . U
C28 C 0.8328(7) 0.6368(6) 0.6779(5) 0.054(2) Uani 1 1 d . U
H28 H 0.7770 0.6279 0.7118 0.065 Uiso 1 1 calc R .
C31 C 0.9735(7) 0.5786(6) 0.5984(5) 0.051(2) Uani 1 1 d . U
H31 H 1.0057 0.5286 0.5736 0.062 Uiso 1 1 calc R .
C2BA C 0.6538(6) 0.5855(6) 0.1479(4) 0.0457(19) Uani 1 1 d . U
C7DA C 0.5531(7) 0.6265(6) 0.0428(4) 0.049(2) Uani 1 1 d . U
C6 C 0.9975(7) 0.8034(6) 0.3633(5) 0.050(2) Uani 1 1 d . U
C13 C 0.5526(6) 0.9086(5) 0.4182(4) 0.0461(19) Uani 1 1 d . U
H13 H 0.5957 0.9356 0.3822 0.055 Uiso 1 1 calc R .
C15 C 0.4403(7) 0.9306(6) 0.4230(5) 0.050(2) Uani 1 1 d . U
C9 C 0.9153(7) 0.8648(7) 0.3421(5) 0.060(2) Uani 1 1 d . U
H9 H 0.9267 0.9048 0.3028 0.072 Uiso 1 1 calc R .
C18 C 0.4225(7) 0.8335(6) 0.5285(5) 0.052(2) Uani 1 1 d . U
H18 H 0.3790 0.8083 0.5651 0.062 Uiso 1 1 calc R .
C27 C 0.8681(7) 0.7272(7) 0.6613(5) 0.057(2) Uani 1 1 d . U
H27 H 0.8264 0.7784 0.6770 0.068 Uiso 1 1 calc R .
C5CA C 0.4920(6) 0.6779(6) 0.0933(4) 0.0471(19) Uani 1 1 d . U
C14 C 0.3956(8) 0.9966(7) 0.3669(6) 0.066(3) Uani 1 1 d . U
H14A H 0.3384 0.9674 0.3410 0.100 Uiso 1 1 calc GR .
H14B H 0.4528 1.0131 0.3335 0.100 Uiso 1 1 calc GR .
H14C H 0.3667 1.0517 0.3902 0.100 Uiso 1 1 calc GR .
C7CA C 0.6076(7) 0.7056(6) 0.3140(5) 0.057(2) Uani 1 1 d . U
H7CA H 0.6451 0.6564 0.3423 0.069 Uiso 1 1 calc R .
C8CA C 0.7875(7) 0.4942(6) 0.1063(4) 0.0474(19) Uani 1 1 d . U
C9CA C 0.7714(7) 0.5175(6) 0.2433(5) 0.052(2) Uani 1 1 d . U
H9CA H 0.7170 0.5517 0.2730 0.062 Uiso 1 1 calc R .
C26 C 0.9669(7) 0.7420(6) 0.6205(5) 0.052(2) Uani 1 1 d . U
C2DA C 0.6656(8) 0.7473(7) 0.2538(5) 0.063(2) Uani 1 1 d . U
H2DA H 0.7399 0.7338 0.2476 0.076 Uiso 1 1 calc R .
C4DA C 1.0170(7) 0.6640(6) 0.5894(5) 0.052(2) Uani 1 1 d . U
H4DA H 1.0809 0.6703 0.5622 0.063 Uiso 1 1 calc R .
C9EA C 0.4933(8) 0.7124(7) 0.3182(5) 0.063(2) Uani 1 1 d . U
C1FA C 0.7545(8) 0.4860(7) -0.0205(5) 0.060(2) Uani 1 1 d . U
H1FA H 0.7120 0.5021 -0.0605 0.072 Uiso 1 1 calc R .
C2FA C 0.8837(7) 0.4362(6) 0.0983(5) 0.057(2) Uani 1 1 d . U
H2FA H 0.9262 0.4203 0.1383 0.069 Uiso 1 1 calc R .
C3FA C 0.4027(8) 0.7253(7) 0.0671(6) 0.066(3) Uani 1 1 d . U
H3FA H 0.3566 0.7570 0.0996 0.080 Uiso 1 1 calc R .
C4FA C 0.7266(7) 0.5175(6) 0.0487(5) 0.053(2) Uani 1 1 d . U
C5FA C 0.3782(8) 0.7279(7) -0.0064(5) 0.062(2) Uani 1 1 d . U
C6FA C 0.8820(8) 0.5573(8) 0.2600(6) 0.074(3) Uani 1 1 d . U
H6FA H 0.9389 0.5181 0.2393 0.111 Uiso 1 1 calc GR .
H6FB H 0.8909 0.5600 0.3117 0.111 Uiso 1 1 calc GR .
H6FC H 0.8861 0.6188 0.2395 0.111 Uiso 1 1 calc GR .
C7FA C 0.9121(8) 0.4046(7) 0.0306(6) 0.068(3) Uani 1 1 d . U
C17 C 0.2600(7) 0.9259(7) 0.4880(6) 0.070(3) Uani 1 1 d . U
H17A H 0.2524 0.9926 0.4860 0.104 Uiso 1 1 calc GR .
H17B H 0.2325 0.9037 0.5339 0.104 Uiso 1 1 calc GR .
H17C H 0.2192 0.8996 0.4494 0.104 Uiso 1 1 calc GR .
C22 C 0.4769(8) 0.6182(7) 0.5938(6) 0.070(3) Uani 1 1 d . U
H22A H 0.4128 0.6538 0.5800 0.104 Uiso 1 1 calc GR .
H22B H 0.4585 0.5756 0.6323 0.104 Uiso 1 1 calc GR .
H22C H 0.5046 0.5839 0.5527 0.104 Uiso 1 1 calc GR .
C1EA C 0.4408(8) 0.6745(7) -0.0532(6) 0.066(3) Uani 1 1 d . U
H1EA H 0.4250 0.6736 -0.1025 0.079 Uiso 1 1 calc R .
C21 C 0.5284(8) 0.7402(7) 0.6866(5) 0.066(3) Uani 1 1 d . U
H21A H 0.5920 0.7597 0.7117 0.100 Uiso 1 1 calc GR .
H21B H 0.4852 0.7024 0.7185 0.100 Uiso 1 1 calc GR .
H21C H 0.4859 0.7939 0.6715 0.100 Uiso 1 1 calc GR .
C30 C 0.8414(8) 0.4658(7) 0.6542(6) 0.070(3) Uani 1 1 d . U
H30A H 0.7657 0.4689 0.6684 0.105 Uiso 1 1 calc GR .
H30B H 0.8829 0.4346 0.6916 0.105 Uiso 1 1 calc GR .
H30C H 0.8496 0.4321 0.6096 0.105 Uiso 1 1 calc GR .
C4EA C 0.4333(10) 0.6636(9) 0.3756(6) 0.094(4) Uani 1 1 d . U
H4EA H 0.3643 0.6448 0.3573 0.140 Uiso 1 1 calc GR .
H4EB H 0.4212 0.7044 0.4161 0.140 Uiso 1 1 calc GR .
H4EC H 0.4751 0.6096 0.3911 0.140 Uiso 1 1 calc GR .
C5EA C 0.7647(9) 0.4167(7) 0.2644(6) 0.079(3) Uani 1 1 d . U
H5EA H 0.6946 0.3941 0.2512 0.119 Uiso 1 1 calc GR .
H5EB H 0.7738 0.4101 0.3160 0.119 Uiso 1 1 calc GR .
H5EC H 0.8213 0.3815 0.2396 0.119 Uiso 1 1 calc GR .
C6EA C 0.5243(8) 0.6241(7) -0.0271(5) 0.065(2) Uani 1 1 d . U
H6EA H 0.5643 0.5857 -0.0586 0.077 Uiso 1 1 calc R .
C7EA C 0.4422(9) 0.7699(7) 0.2676(6) 0.074(3) Uani 1 1 d . U
H7EA H 0.3666 0.7778 0.2703 0.089 Uiso 1 1 calc R .
C8EA C 0.6136(9) 0.8063(7) 0.2057(6) 0.067(3) Uani 1 1 d . U
C0FA C 0.4992(9) 0.8170(7) 0.2122(6) 0.075(3) Uani 1 1 d . U
H0FA H 0.4611 0.8554 0.1798 0.091 Uiso 1 1 calc R .
C7 C 1.1031(8) 0.8024(8) 0.3226(6) 0.072(3) Uani 1 1 d . U
H7A H 1.1320 0.8645 0.3244 0.086 Uiso 1 1 calc R .
H7B H 1.1538 0.7612 0.3482 0.086 Uiso 1 1 calc R .
C3AA C 0.8458(8) 0.4311(7) -0.0278(6) 0.067(3) Uani 1 1 d . U
C4AA C 0.8734(11) 0.3911(9) -0.1058(7) 0.100(4) Uani 1 1 d . U
H4AA H 0.8161 0.4092 -0.1387 0.150 Uiso 1 1 calc GR .
H4AB H 0.8794 0.3244 -0.1031 0.150 Uiso 1 1 calc GR .
H4AC H 0.9413 0.4154 -0.1230 0.150 Uiso 1 1 calc GR .
C24 C 1.0164(8) 0.8363(7) 0.6091(6) 0.067(3) Uani 1 1 d . U
H24 H 1.0534 0.8347 0.5616 0.080 Uiso 1 1 calc R .
C1BA C 1.0142(10) 0.3460(9) 0.0209(8) 0.102(4) Uani 1 1 d . U
H1BA H 1.0753 0.3786 0.0394 0.152 Uiso 1 1 calc GR .
H1BB H 1.0259 0.3338 -0.0299 0.152 Uiso 1 1 calc GR .
H1BC H 1.0069 0.2882 0.0468 0.152 Uiso 1 1 calc GR .
C4BA C 0.2821(12) 0.7905(10) -0.0310(8) 0.106(4) Uani 1 1 d . U
H4BA H 0.2903 0.8511 -0.0092 0.127 Uiso 1 1 calc R .
H4BB H 0.2157 0.7648 -0.0109 0.127 Uiso 1 1 calc R .
C23 C 0.9396(11) 0.9164(9) 0.6072(8) 0.105(4) Uani 1 1 d . U
H23A H 0.8963 0.9139 0.5642 0.157 Uiso 1 1 calc GR .
H23B H 0.9796 0.9730 0.6069 0.157 Uiso 1 1 calc GR .
H23C H 0.8927 0.9148 0.6494 0.157 Uiso 1 1 calc GR .
C8 C 1.1025(11) 0.7742(10) 0.2470(7) 0.101(4) Uani 1 1 d . U
H8A H 1.0660 0.8215 0.2183 0.151 Uiso 1 1 calc GR .
H8B H 1.0648 0.7167 0.2429 0.151 Uiso 1 1 calc GR .
H8C H 1.1764 0.7656 0.2296 0.151 Uiso 1 1 calc GR .
C25 C 1.1074(12) 0.8459(11) 0.6670(8) 0.124(5) Uani 1 1 d . U
H25A H 1.0839 0.8906 0.7028 0.186 Uiso 1 1 calc GR .
H25B H 1.1733 0.8662 0.6437 0.186 Uiso 1 1 calc GR .
H25C H 1.1211 0.7866 0.6902 0.186 Uiso 1 1 calc GR .
C6BA C 0.6772(13) 0.8573(10) 0.1486(9) 0.111(4) Uani 1 1 d . U
H6BA H 0.6280 0.8676 0.1075 0.133 Uiso 1 1 calc R .
C3BA C 0.7055(14) 0.9540(10) 0.1764(9) 0.131(5) Uani 1 1 d . U
H3BA H 0.6480 0.9766 0.2080 0.197 Uiso 1 1 calc GR .
H3BB H 0.7133 0.9960 0.1359 0.197 Uiso 1 1 calc GR .
H3BC H 0.7728 0.9497 0.2026 0.197 Uiso 1 1 calc GR .
C1DA C 0.7797(18) 0.8080(14) 0.1182(12) 0.183(8) Uani 1 1 d . U
H1DA H 0.8346 0.8041 0.1550 0.275 Uiso 1 1 calc GR .
H1DB H 0.8069 0.8425 0.0771 0.275 Uiso 1 1 calc GR .
H1DC H 0.7622 0.7464 0.1032 0.275 Uiso 1 1 calc GR .
C8FA C 0.2650(18) 0.8061(14) -0.1143(13) 0.201(9) Uani 1 1 d . U
H8FA H 0.2895 0.7514 -0.1401 0.301 Uiso 1 1 calc GR .
H8FB H 0.3061 0.8585 -0.1306 0.301 Uiso 1 1 calc GR .
H8FC H 0.1888 0.8179 -0.1235 0.301 Uiso 1 1 calc GR .

loop_
_atom_site_aniso_label
_atom_site_aniso_U_11
_atom_site_aniso_U_22
_atom_site_aniso_U_33
_atom_site_aniso_U_23
_atom_site_aniso_U_13
_atom_site_aniso_U_12
Ru0A 0.0449(4) 0.0514(4) 0.0416(4) -0.0114(3) -0.0089(3) 0.0002(3)
I2 0.0713(4) 0.0698(4) 0.0433(3) -0.0097(3) -0.0005(3) -0.0193(3)
Ru1 0.0308(3) 0.0444(4) 0.0412(4) -0.0044(3) -0.0014(3) 0.0000(3)
I4 0.0475(3) 0.0570(4) 0.0539(4) -0.0150(3) -0.0050(3) -0.0015(3)
C12 0.038(3) 0.040(3) 0.044(3) -0.008(3) -0.002(3) 0.000(3)
N2 0.027(3) 0.038(3) 0.046(4) -0.006(3) 0.000(3) -0.003(3)
N1 0.034(3) 0.041(3) 0.039(4) 0.001(3) -0.001(3) -0.010(3)
N7BA 0.042(4) 0.060(4) 0.046(4) -0.010(3) 0.004(3) 0.005(3)
N8BA 0.050(4) 0.057(4) 0.043(4) -0.012(3) -0.005(3) -0.005(3)
C10 0.044(3) 0.050(4) 0.049(4) -0.001(3) -0.001(3) -0.002(3)
C29 0.047(4) 0.054(4) 0.054(4) 0.003(3) -0.011(3) -0.004(3)
C20 0.042(3) 0.050(4) 0.046(4) 0.004(3) 0.005(3) 0.005(3)
C1 0.042(3) 0.046(3) 0.038(3) -0.004(3) -0.004(3) -0.012(3)
C4 0.043(3) 0.054(4) 0.047(4) -0.007(3) -0.003(3) -0.012(3)
C11 0.040(3) 0.040(3) 0.038(3) -0.009(3) 0.003(3) -0.005(3)
C5 0.043(3) 0.047(3) 0.047(4) 0.000(3) -0.002(3) -0.001(3)
C16 0.044(3) 0.056(4) 0.059(4) -0.016(3) -0.008(3) 0.004(3)
C19 0.038(3) 0.046(3) 0.047(4) -0.007(3) -0.002(3) -0.001(3)
C28 0.050(4) 0.070(4) 0.043(4) 0.003(3) -0.007(3) 0.006(3)
C31 0.045(3) 0.056(4) 0.052(4) 0.002(3) -0.005(3) 0.009(3)
C2BA 0.046(3) 0.053(4) 0.038(3) -0.006(3) -0.005(3) -0.001(3)
C7DA 0.046(3) 0.056(4) 0.045(4) -0.006(3) -0.006(3) -0.005(3)
C6 0.044(3) 0.053(4) 0.053(4) -0.008(3) 0.007(3) -0.012(3)
C13 0.048(3) 0.044(3) 0.046(4) -0.006(3) -0.005(3) -0.005(3)
C15 0.054(4) 0.044(3) 0.050(4) -0.004(3) -0.008(3) 0.006(3)
C9 0.063(4) 0.065(4) 0.053(4) 0.004(3) -0.001(3) -0.012(3)
C18 0.047(4) 0.054(4) 0.053(4) -0.010(3) 0.004(3) 0.001(3)
C27 0.059(4) 0.062(4) 0.049(4) -0.006(3) -0.014(3) 0.008(3)
C5CA 0.047(3) 0.049(4) 0.046(4) -0.006(3) -0.009(3) -0.008(3)
C14 0.059(5) 0.070(5) 0.070(5) -0.002(5) -0.025(4) 0.013(4)
C7CA 0.062(4) 0.057(4) 0.054(4) -0.012(3) -0.015(3) -0.002(3)
C8CA 0.048(3) 0.050(4) 0.044(4) -0.011(3) 0.000(3) -0.008(3)
C9CA 0.045(3) 0.063(4) 0.048(4) -0.006(3) -0.004(3) 0.002(3)
C26 0.047(4) 0.056(4) 0.054(4) -0.001(3) -0.012(3) -0.014(3)
C2DA 0.058(4) 0.067(4) 0.065(4) -0.021(4) -0.009(3) -0.007(3)
C4DA 0.039(3) 0.062(4) 0.056(4) 0.005(3) -0.002(3) 0.007(3)
C9EA 0.067(4) 0.066(4) 0.057(4) -0.023(3) 0.001(4) -0.005(4)
C1FA 0.057(4) 0.067(4) 0.056(4) -0.009(3) 0.000(3) -0.005(3)
C2FA 0.052(4) 0.063(4) 0.057(4) -0.003(3) -0.004(3) 0.001(3)
C3FA 0.067(4) 0.063(4) 0.069(4) -0.001(4) -0.011(4) 0.001(4)
C4FA 0.053(4) 0.055(4) 0.051(4) -0.006(3) 0.005(3) -0.002(3)
C5FA 0.062(4) 0.065(4) 0.060(4) -0.002(4) -0.015(3) 0.004(3)
C6FA 0.060(5) 0.090(6) 0.072(6) -0.008(5) -0.021(5) -0.011(5)
C7FA 0.065(4) 0.066(4) 0.073(4) -0.008(4) 0.006(4) -0.003(4)
C17 0.044(4) 0.074(6) 0.091(6) 0.003(5) -0.010(4) 0.003(4)
C22 0.062(5) 0.075(6) 0.071(6) 0.013(5) 0.002(5) -0.010(5)
C1EA 0.074(4) 0.067(4) 0.057(4) 0.005(4) -0.014(4) -0.004(4)
C21 0.067(5) 0.074(6) 0.059(5) -0.011(4) 0.004(4) -0.014(5)
C30 0.070(5) 0.059(5) 0.080(6) 0.023(5) -0.001(5) -0.001(4)
C4EA 0.096(7) 0.107(7) 0.079(6) -0.029(6) 0.024(6) -0.023(6)
C5EA 0.077(6) 0.080(6) 0.082(6) -0.006(5) 0.004(5) -0.009(5)
C6EA 0.069(4) 0.068(4) 0.056(4) -0.001(4) -0.005(4) 0.001(4)
C7EA 0.071(4) 0.072(4) 0.080(5) -0.019(4) -0.003(4) 0.015(4)
C8EA 0.074(4) 0.058(4) 0.070(4) -0.012(4) -0.005(4) -0.018(4)
C0FA 0.084(5) 0.060(4) 0.082(5) -0.009(4) -0.015(4) 0.012(4)
C7 0.066(4) 0.081(5) 0.068(4) -0.007(4) 0.014(4) 0.005(4)
C3AA 0.071(4) 0.069(4) 0.060(4) -0.009(4) 0.009(4) -0.005(4)
C4AA 0.100(7) 0.115(7) 0.084(7) -0.035(6) 0.018(6) 0.009(6)
C24 0.066(4) 0.061(4) 0.074(4) 0.000(4) -0.021(4) -0.007(4)
C1BA 0.076(6) 0.106(7) 0.122(8) -0.031(6) 0.013(6) 0.005(6)
C4BA 0.106(6) 0.107(6) 0.104(6) 0.007(4) -0.019(4) 0.009(4)
C23 0.096(7) 0.087(7) 0.133(8) -0.018(6) -0.029(6) -0.004(6)
C8 0.090(7) 0.131(8) 0.083(7) -0.024(6) 0.009(6) -0.011(6)
C25 0.129(8) 0.125(8) 0.122(8) -0.018(7) -0.041(7) -0.038(7)
C6BA 0.121(6) 0.100(6) 0.112(6) 0.002(4) -0.008(4) -0.013(4)
C3BA 0.154(9) 0.098(8) 0.144(9) 0.016(7) -0.012(8) -0.039(7)
C1DA 0.199(11) 0.175(11) 0.178(11) 0.024(9) 0.025(9) -0.054(9)
C8FA 0.213(12) 0.204(12) 0.185(11) 0.008(9) 0.000(9) -0.004(9)

loop_
_atom_type_symbol
_atom_type_description
_atom_type_scat_dispersion_real
_atom_type_scat_dispersion_imag
_atom_type_scat_source
C C 0.0033 0.0016 'International Tables Vol C Tables 4.2.6.8 and 6.1.1.4'
H H 0.0000 0.0000 'International Tables Vol C Tables 4.2.6.8 and 6.1.1.4'
I I -0.4742 1.8119 'International Tables Vol C Tables 4.2.6.8 and 6.1.1.4'
N N 0.0061 0.0033 'International Tables Vol C Tables 4.2.6.8 and 6.1.1.4'
Ru Ru -1.2594 0.8363 'International Tables Vol C Tables 4.2.6.8 and 6.1.1.4'

loop_
_geom_angle_atom_site_label_1
_geom_angle_atom_site_label_2
_geom_angle_atom_site_label_3
_geom_angle
C2BA Ru0A I2 84.7(2)
C2BA Ru0A C5CA 77.2(3)
C2BA Ru0A C7CA 109.6(3)
C2BA Ru0A C2DA 93.6(3)
C2BA Ru0A C9EA 139.7(3)
C2BA Ru0A C7EA 171.0(4)
C2BA Ru0A C8EA 106.4(4)
C2BA Ru0A C0FA 139.7(4)
C5CA Ru0A I2 87.7(2)
C5CA Ru0A C7CA 162.8(3)
C5CA Ru0A C2DA 128.6(4)
C5CA Ru0A C9EA 142.7(3)
C5CA Ru0A C7EA 109.1(4)
C5CA Ru0A C8EA 97.1(4)
C5CA Ru0A C0FA 88.6(4)
C7CA Ru0A I2 108.3(2)
C7CA Ru0A C9EA 35.1(3)
C2DA Ru0A I2 142.4(3)
C2DA Ru0A C7CA 37.4(3)
C2DA Ru0A C9EA 66.6(4)
C2DA Ru0A C7EA 77.4(4)
C2DA Ru0A C8EA 36.8(4)
C2DA Ru0A C0FA 66.3(4)
C9EA Ru0A I2 90.8(2)
C7EA Ru0A I2 101.7(3)
C7EA Ru0A C7CA 62.5(4)
C7EA Ru0A C9EA 35.1(4)
C8EA Ru0A I2 168.6(3)
C8EA Ru0A C7CA 66.0(4)
C8EA Ru0A C9EA 79.0(4)
C8EA Ru0A C7EA 66.9(4)
C8EA Ru0A C0FA 37.6(4)
C0FA Ru0A I2 132.8(3)
C0FA Ru0A C7CA 76.0(4)
C0FA Ru0A C9EA 65.6(4)
C0FA Ru0A C7EA 37.0(4)
C29 Ru1 I4 90.9(2)
C29 Ru1 C28 34.4(3)
C1 Ru1 I4 84.1(2)
C1 Ru1 C29 130.7(3)
C1 Ru1 C4 76.8(3)
C1 Ru1 C28 105.1(3)
C1 Ru1 C31 166.8(3)
C1 Ru1 C27 97.0(3)
C1 Ru1 C26 117.5(3)
C1 Ru1 C4DA 152.0(3)
C4 Ru1 I4 89.0(2)
C4 Ru1 C29 152.3(3)
C4 Ru1 C28 157.9(3)
C4 Ru1 C31 116.5(3)
C4 Ru1 C27 121.6(3)
C4 Ru1 C26 93.0(3)
C4 Ru1 C4DA 92.4(3)
C28 Ru1 I4 113.1(2)
C31 Ru1 I4 94.8(2)
C31 Ru1 C29 36.0(3)
C31 Ru1 C28 63.2(3)
C31 Ru1 C4DA 35.4(3)
C27 Ru1 I4 148.9(3)
C27 Ru1 C29 64.8(3)
C27 Ru1 C28 36.5(3)
C27 Ru1 C31 77.1(3)
C27 Ru1 C26 38.5(3)
C27 Ru1 C4DA 66.5(3)
C26 Ru1 I4 158.2(2)
C26 Ru1 C29 77.4(3)
C26 Ru1 C28 66.3(3)
C26 Ru1 C31 64.9(3)
C26 Ru1 C4DA 36.3(3)
C4DA Ru1 I4 122.0(2)
C4DA Ru1 C29 64.5(3)
C4DA Ru1 C28 75.7(3)
N1 C12 C19 104.2(6)
C13 C12 N1 135.4(7)
C13 C12 C19 120.4(7)
C1 N2 C20 123.0(6)
C19 N2 C20 126.1(6)
C19 N2 C1 110.6(6)
C12 N1 C11 132.0(6)
C1 N1 C12 113.5(6)
C1 N1 C11 114.3(6)
C2BA N7BA C8CA 107.3(7)
C2BA N7BA C9CA 123.1(7)
C8CA N7BA C9CA 129.5(7)
C2BA N8BA C7DA 116.6(7)
C2BA N8BA C4FA 107.9(7)
C4FA N8BA C7DA 135.5(7)
C11 C10 C9 120.3(8)
C28 C29 Ru1 73.0(5)
C28 C29 C31 118.1(8)
C28 C29 C30 121.2(8)
C31 C29 Ru1 68.5(5)
C31 C29 C30 120.6(8)
C30 C29 Ru1 130.8(6)
N2 C20 C22 111.7(7)
N2 C20 C21 109.5(7)
C22 C20 C21 113.7(7)
N2 C1 Ru1 135.4(6)
N1 C1 Ru1 120.0(5)
N1 C1 N2 104.4(6)
C11 C4 Ru1 116.0(6)
C11 C4 C5 117.0(8)
C5 C4 Ru1 127.0(6)
C10 C11 N1 125.4(7)
C10 C11 C4 121.9(7)
C4 C11 N1 112.6(7)
C6 C5 C4 121.6(8)
C15 C16 C18 120.4(8)
C15 C16 C17 120.9(8)
C18 C16 C17 118.6(8)
N2 C19 C12 107.3(6)
N2 C19 C18 133.2(8)
C18 C19 C12 119.5(7)
C29 C28 Ru1 72.7(5)
C29 C28 C27 119.1(8)
C27 C28 Ru1 64.7(5)
C29 C31 Ru1 75.5(5)
C4DA C31 Ru1 72.6(5)
C4DA C31 C29 123.1(8)
N7BA C2BA Ru0A 135.0(6)
N7BA C2BA N8BA 108.2(7)
N8BA C2BA Ru0A 116.8(6)
C5CA C7DA N8BA 112.7(7)
C6EA C7DA N8BA 126.0(8)
C6EA C7DA C5CA 121.3(8)
C5 C6 C7 122.4(8)
C9 C6 C5 118.6(8)
C9 C6 C7 118.9(8)
C12 C13 C15 119.0(8)
C16 C15 C13 120.6(8)
C16 C15 C14 122.8(8)
C13 C15 C14 116.4(8)
C10 C9 C6 120.4(9)
C16 C18 C19 119.7(8)
C28 C27 Ru1 78.8(5)
C28 C27 C26 121.4(8)
C26 C27 Ru1 73.5(5)
C7DA C5CA Ru0A 116.6(6)
C3FA C5CA Ru0A 127.3(7)
C3FA C5CA C7DA 116.0(8)
C2DA C7CA Ru0A 65.3(5)
C9EA C7CA Ru0A 72.9(5)
C9EA C7CA C2DA 120.4(9)
N7BA C8CA C2FA 129.3(8)
C4FA C8CA N7BA 110.0(7)
C4FA C8CA C2FA 120.7(8)
N7BA C9CA C6FA 112.3(8)
N7BA C9CA C5EA 111.0(8)
C5EA C9CA C6FA 112.5(8)
C27 C26 Ru1 68.1(5)
C27 C26 C24 123.8(8)
C4DA C26 Ru1 72.8(5)
C4DA C26 C27 116.6(8)
C4DA C26 C24 119.6(8)
C24 C26 Ru1 128.7(6)
C7CA C2DA Ru0A 77.2(5)
C8EA C2DA Ru0A 72.6(6)
C8EA C2DA C7CA 121.3(9)
C31 C4DA Ru1 72.0(5)
C31 C4DA C26 120.7(8)
C26 C4DA Ru1 70.9(5)
C7CA C9EA Ru0A 72.0(5)
C7CA C9EA C4EA 120.8(10)
C4EA C9EA Ru0A 131.4(7)
C7EA C9EA Ru0A 69.1(6)
C7EA C9EA C7CA 116.5(10)
C7EA C9EA C4EA 122.7(10)
C3AA C1FA C4FA 117.8(9)
C7FA C2FA C8CA 118.7(9)
C5CA C3FA C5FA 122.2(9)
C8CA C4FA N8BA 106.4(7)
C8CA C4FA C1FA 121.2(8)
C1FA C4FA N8BA 132.3(8)
C3FA C5FA C4BA 118.0(10)
C1EA C5FA C3FA 118.6(9)
C1EA C5FA C4BA 123.3(10)
C2FA C7FA C3AA 118.3(9)
C2FA C7FA C1BA 119.5(10)
C3AA C7FA C1BA 122.2(10)
C6EA C1EA C5FA 119.0(10)
C1EA C6EA C7DA 122.5(10)
C9EA C7EA Ru0A 75.8(6)
C9EA C7EA C0FA 123.1(10)
C0FA C7EA Ru0A 69.4(6)
C2DA C8EA Ru0A 70.6(6)
C2DA C8EA C0FA 117.6(10)
C2DA C8EA C6BA 120.6(11)
C0FA C8EA Ru0A 71.5(6)
C0FA C8EA C6BA 121.8(11)
C6BA C8EA Ru0A 128.9(8)
C7EA C0FA Ru0A 73.6(6)
C7EA C0FA C8EA 120.3(10)
C8EA C0FA Ru0A 70.9(6)
C8 C7 C6 117.8(10)
C1FA C3AA C7FA 123.3(9)
C1FA C3AA C4AA 117.4(10)
C7FA C3AA C4AA 119.2(9)
C26 C24 C25 107.2(9)
C23 C24 C26 116.3(9)
C23 C24 C25 113.0(10)
C5FA C4BA C8FA 118.4(12)
C8EA C6BA C3BA 109.7(12)
C8EA C6BA C1DA 117.0(13)
C1DA C6BA C3BA 110.0(14)

loop_
_geom_bond_atom_site_label_1
_geom_bond_atom_site_label_2
_geom_bond_distance
Ru0A I2 2.6938(10)
Ru0A C2BA 2.032(8)
Ru0A C5CA 2.076(8)
Ru0A C7CA 2.316(9)
Ru0A C2DA 2.157(9)
Ru0A C9EA 2.328(9)
Ru0A C7EA 2.244(10)
Ru0A C8EA 2.183(10)
Ru0A C0FA 2.190(10)
Ru1 I4 2.6986(8)
Ru1 C29 2.320(8)
Ru1 C1 1.993(8)
Ru1 C4 2.082(8)
Ru1 C28 2.324(9)
Ru1 C31 2.229(8)
Ru1 C27 2.142(9)
Ru1 C26 2.213(8)
Ru1 C4DA 2.237(8)
C12 N1 1.384(9)
C12 C19 1.409(11)
C12 C13 1.376(10)
N2 C20 1.460(10)
N2 C1 1.384(9)
N2 C19 1.377(10)
N1 C1 1.346(9)
N1 C11 1.441(9)
N7BA C2BA 1.356(10)
N7BA C8CA 1.379(10)
N7BA C9CA 1.442(11)
N8BA C2BA 1.370(10)
N8BA C7DA 1.412(10)
N8BA C4FA 1.404(10)
C10 C11 1.351(11)
C10 C9 1.364(12)
C29 C28 1.371(12)
C29 C31 1.410(12)
C29 C30 1.494(12)
C20 C22 1.521(13)
C20 C21 1.530(12)
C4 C11 1.386(11)
C4 C5 1.388(11)
C5 C6 1.384(11)
C16 C15 1.373(12)
C16 C18 1.382(12)
C16 C17 1.500(11)
C19 C18 1.394(11)
C28 C27 1.410(13)
C31 C4DA 1.358(12)
C7DA C5CA 1.390(11)
C7DA C6EA 1.338(12)
C6 C9 1.377(12)
C6 C7 1.486(12)
C13 C15 1.404(11)
C15 C14 1.492(12)
C27 C26 1.436(12)
C5CA C3FA 1.362(12)
C7CA C2DA 1.443(13)
C7CA C9EA 1.400(13)
C8CA C2FA 1.430(11)
C8CA C4FA 1.337(12)
C9CA C6FA 1.520(12)
C9CA C5EA 1.499(13)
C26 C4DA 1.386(12)
C26 C24 1.511(13)
C2DA C8EA 1.371(14)
C9EA C4EA 1.463(14)
C9EA C7EA 1.382(14)
C1FA C4FA 1.391(12)
C1FA C3AA 1.356(13)
C2FA C7FA 1.367(13)
C3FA C5FA 1.390(13)
C5FA C1EA 1.371(13)
C5FA C4BA 1.530(15)
C7FA C3AA 1.397(14)
C7FA C1BA 1.497(14)
C1EA C6EA 1.329(13)
C7EA C0FA 1.406(15)
C8EA C0FA 1.408(14)
C8EA C6BA 1.498(17)
C7 C8 1.453(15)
C3AA C4AA 1.581(14)
C24 C23 1.465(14)
C24 C25 1.561(16)
C4BA C8FA 1.56(2)
C6BA C3BA 1.534(19)
C6BA C1DA 1.53(2)

loop_
_smtbx_masks_void_nr
_smtbx_masks_void_average_x
_smtbx_masks_void_average_y
_smtbx_masks_void_average_z
_smtbx_masks_void_volume
_smtbx_masks_void_count_electrons
1 -0.641 0.000 0.000 705.4 165.8
2 0.239 0.698 0.482 16.5 0.0
3 0.761 0.302 0.518 16.5 0.0
